data_7237066
loop_
_publ_author_name
'Su, Feng'
'Zhou, Cheng-Yong'
'Han, Chun'
'Wu, Lin-Tao'
'Wu, Xi'
'Sun, Long'
'Su, Jing'
'Feng, Si-Si'
'Lu, Li-Ping'
'Zhu, Miao-Li'

_publ_section_title
;
 Binuclear Mn2+ complexes of a biphenyltetracarboxylic acid with variable
 N-donor ligands: syntheses, structures, and magnetic properties
;
_journal_issue 13
_journal_name_full CrystEngComm
_journal_page_first 1818
_journal_paper_doi 10.1039/C8CE00058A
_journal_volume 20
_journal_year 2018
_chemical_formula_moiety 'C44 H34 Mn2 N8 O8, 2(H2 O)'
_chemical_formula_sum 'C44 H38 Mn2 N8 O10'
_chemical_formula_weight 948.70
_space_group_crystal_system orthorhombic
_space_group_IT_number 19
_space_group_name_Hall 'P 2ac 2ab'
_space_group_name_H-M_alt 'P 21 21 21'
_atom_sites_solution_hydrogens mixed
_audit_creation_method SHELXL-2016/6
_audit_update_record
;
2017-11-20 deposited with the CCDC.
2018-02-12 downloaded from the CCDC.
;
_cell_angle_alpha 90
_cell_angle_beta 90
_cell_angle_gamma 90
_cell_formula_units_Z 4
_cell_length_a 13.2825(7)
_cell_length_b 16.7322(10)
_cell_length_c 17.9666(11)
_cell_measurement_reflns_used 6212
_cell_measurement_temperature 296(2)
_cell_measurement_theta_max 25.65
_cell_measurement_theta_min 2.43
_cell_volume 3993.0(4)
_computing_cell_refinement 'Bruker SAINT'
_computing_data_collection 'Bruker APEX3'
_computing_data_reduction 'Bruker SAINT'
_computing_molecular_graphics 'Bruker SHELXTL'
_computing_publication_material 'Bruker SHELXTL'
_computing_structure_refinement 'SHELXL-2016/6 (Sheldrick, 2015)'
_computing_structure_solution 'SHELXS-97 (Sheldrick 2008)'
_diffrn_ambient_temperature 296(2)
_diffrn_measured_fraction_theta_full 0.999
_diffrn_measured_fraction_theta_max 0.997
_diffrn_measurement_device_type 'Bruker photon 100'
_diffrn_measurement_method '\f and \w scans'
_diffrn_radiation_type MoK\a
_diffrn_radiation_wavelength 0.71073
_diffrn_reflns_av_R_equivalents 0.1200
_diffrn_reflns_av_unetI/netI 0.1988
_diffrn_reflns_Laue_measured_fraction_full 0.999
_diffrn_reflns_Laue_measured_fraction_max 0.997
_diffrn_reflns_limit_h_max 16
_diffrn_reflns_limit_h_min -12
_diffrn_reflns_limit_k_max 20
_diffrn_reflns_limit_k_min -21
_diffrn_reflns_limit_l_max 22
_diffrn_reflns_limit_l_min -19
_diffrn_reflns_number 30864
_diffrn_reflns_point_group_measured_fraction_full 0.999
_diffrn_reflns_point_group_measured_fraction_max 0.997
_diffrn_reflns_theta_full 25.242
_diffrn_reflns_theta_max 26.761
_diffrn_reflns_theta_min 2.434
_diffrn_source 'sealed tube'
_exptl_absorpt_coefficient_mu 0.706
_exptl_absorpt_correction_T_max 0.816
_exptl_absorpt_correction_T_min 0.795
_exptl_absorpt_correction_type multi-scan
_exptl_absorpt_process_details sadabs
_exptl_crystal_colour colourless
_exptl_crystal_density_diffrn 1.578
_exptl_crystal_description block
_exptl_crystal_F_000 1952
_exptl_crystal_size_max 0.340
_exptl_crystal_size_mid 0.300
_exptl_crystal_size_min 0.300
_refine_diff_density_max 0.492
_refine_diff_density_min -0.522
_refine_diff_density_rms 0.096
_refine_ls_abs_structure_details
; 
 Refined as an inversion twin. 
;
_refine_ls_abs_structure_Flack 0.50(3)
_refine_ls_extinction_method none
_refine_ls_goodness_of_fit_ref 1.000
_refine_ls_hydrogen_treatment constr
_refine_ls_matrix_type full
_refine_ls_number_parameters 578
_refine_ls_number_reflns 8440
_refine_ls_number_restraints 6
_refine_ls_restrained_S_all 0.999
_refine_ls_R_factor_all 0.1849
_refine_ls_R_factor_gt 0.0684
_refine_ls_shift/su_max 0.000
_refine_ls_shift/su_mean 0.000
_refine_ls_structure_factor_coef Fsqd
_refine_ls_weighting_details 'w=1/[\s^2^(Fo^2^)+(0.0225P)^2^+1.8054P] where P=(Fo^2^+2Fc^2^)/3'
_refine_ls_weighting_scheme calc
_refine_ls_wR_factor_gt 0.0788
_refine_ls_wR_factor_ref 0.1016
_reflns_Friedel_coverage 0.804
_reflns_Friedel_fraction_full 1.000
_reflns_Friedel_fraction_max 0.998
_reflns_number_gt 4381
_reflns_number_total 8440
_reflns_threshold_expression 'I > 2\s(I)'
_cod_data_source_file c8ce00058a2.cif
_cod_data_source_block sf171022a-19
_cod_database_code 7237066
_shelx_shelxl_version_number 2016/6
_shelx_space_group_comment
; 
The symmetry employed for this shelxl refinement is uniquely defined 
by the following loop, which should always be used as a source of 
symmetry information in preference to the above space-group names. 
They are only intended as comments. 
;

loop_
_space_group_symop_operation_xyz
'x, y, z'
'-x+1/2, -y, z+1/2'
'-x, y+1/2, -z+1/2'
'x+1/2, -y+1/2, -z'

loop_
_atom_site_label
_atom_site_type_symbol
_atom_site_fract_x
_atom_site_fract_y
_atom_site_fract_z
_atom_site_U_iso_or_equiv
_atom_site_adp_type
_atom_site_occupancy
_atom_site_site_symmetry_order
_atom_site_calc_flag
_atom_site_refinement_flags_posn
_atom_site_refinement_flags_adp
Mn1 Mn 0.90174(7) 0.77914(7) 0.13056(7) 0.0218(3) Uani 1 1 d . .
Mn2 Mn 0.81033(7) 0.78895(7) 0.36469(6) 0.0199(3) Uani 1 1 d . .
O1 O 0.7531(3) 0.7756(4) 0.1704(3) 0.0346(15) Uani 1 1 d . .
O2 O 0.6993(4) 0.8133(3) 0.2828(3) 0.0280(14) Uani 1 1 d . .
O3 O 0.5053(3) 0.7217(4) -0.0291(3) 0.0312(15) Uani 1 1 d . .
O4 O 0.3435(3) 0.7177(3) -0.0015(2) 0.0283(14) Uani 1 1 d . .
O5 O 0.0148(3) 0.7712(4) 0.2135(3) 0.0351(17) Uani 1 1 d . .
O6 O -0.0364(3) 0.7954(4) 0.3297(3) 0.0350(16) Uani 1 1 d . .
O7 O 0.3639(3) 0.7333(3) 0.5147(3) 0.0243(14) Uani 1 1 d . .
O8 O 0.2022(3) 0.7373(3) 0.5348(3) 0.0264(14) Uani 1 1 d . .
O9 O 0.5342(4) 0.6667(4) 0.4565(3) 0.056(2) Uani 1 1 d D .
H9A H 0.483049 0.688192 0.472429 0.083 Uiso 1 1 d DR U
H9B H 0.581250 0.697159 0.464960 0.083 Uiso 1 1 d DR U
O10 O 0.2005(4) 0.8326(3) 0.0544(3) 0.0595(19) Uani 1 1 d D .
H10A H 0.139919 0.829426 0.045946 0.089 Uiso 1 1 d DR U
H10B H 0.224364 0.790973 0.037976 0.089 Uiso 1 1 d DR U
N1 N 0.9027(5) 0.6470(4) 0.1206(4) 0.0334(18) Uani 1 1 d . .
N2 N 0.8566(5) 0.5266(4) 0.0860(4) 0.0323(19) Uani 1 1 d . .
N3 N 0.4373(5) 0.4657(5) -0.0946(4) 0.032(2) Uani 1 1 d . .
N4 N 0.4123(5) 0.5907(4) -0.1322(5) 0.0344(18) Uani 1 1 d . .
N5 N 0.8023(5) 0.9179(4) 0.3948(4) 0.0243(17) Uani 1 1 d . .
N6 N 0.8150(4) 1.0277(4) 0.4637(4) 0.0288(17) Uani 1 1 d . .
N7 N 1.2333(4) 0.9622(4) 0.6715(4) 0.0294(18) Uani 1 1 d . .
N8 N 1.2923(5) 0.8383(4) 0.6645(3) 0.0279(17) Uani 1 1 d . .
C1 C 0.6852(5) 0.7862(5) 0.2178(4) 0.0195(18) Uani 1 1 d . .
C2 C 0.5798(5) 0.7666(4) 0.1951(4) 0.0154(19) Uani 1 1 d . .
C3 C 0.5576(5) 0.7488(4) 0.1216(4) 0.0166(19) Uani 1 1 d . .
H3 H 0.609462 0.745915 0.086882 0.020 Uiso 1 1 calc R U
C4 C 0.4595(5) 0.7353(4) 0.0990(4) 0.018(2) Uani 1 1 d . .
C5 C 0.4354(5) 0.7236(5) 0.0177(4) 0.022(2) Uani 1 1 d . .
C6 C 0.3824(5) 0.7385(4) 0.1512(4) 0.020(2) Uani 1 1 d . .
H6 H 0.316519 0.729749 0.135729 0.024 Uiso 1 1 calc R U
C7 C 0.4010(5) 0.7546(4) 0.2269(4) 0.018(2) Uani 1 1 d . .
C8 C 0.5011(5) 0.7683(4) 0.2471(4) 0.018(2) Uani 1 1 d . .
H8 H 0.516108 0.778869 0.296697 0.022 Uiso 1 1 calc R U
C9 C 0.3158(5) 0.7580(4) 0.2815(4) 0.019(2) Uani 1 1 d . .
C10 C 0.3337(5) 0.7471(4) 0.3578(4) 0.0186(19) Uani 1 1 d . .
H10 H 0.398575 0.736344 0.374521 0.022 Uiso 1 1 calc R U
C11 C 0.2558(5) 0.7524(4) 0.4079(4) 0.0179(19) Uani 1 1 d . .
C12 C 0.1576(5) 0.7653(4) 0.3838(4) 0.0168(19) Uani 1 1 d . .
H12 H 0.105420 0.768197 0.418235 0.020 Uiso 1 1 calc R U
C13 C 0.1376(5) 0.7739(5) 0.3081(4) 0.0188(19) Uani 1 1 d . .
C14 C 0.2173(5) 0.7694(4) 0.2573(4) 0.0188(19) Uani 1 1 d . .
H14 H 0.204260 0.774084 0.206605 0.023 Uiso 1 1 calc R U
C15 C 0.0298(5) 0.7819(5) 0.2814(4) 0.0225(19) Uani 1 1 d . .
C16 C 0.2759(5) 0.7409(4) 0.4904(4) 0.0173(19) Uani 1 1 d . .
C17 C 0.8325(6) 0.6037(5) 0.0892(5) 0.033(2) Uani 1 1 d . .
H17 H 0.772420 0.624543 0.071070 0.040 Uiso 1 1 calc R U
C18 C 0.9512(6) 0.5199(6) 0.1184(6) 0.043(3) Uani 1 1 d . .
H18 H 0.988484 0.473370 0.124810 0.051 Uiso 1 1 calc R U
C19 C 0.9775(6) 0.5938(6) 0.1383(5) 0.039(2) Uani 1 1 d . .
H19 H 1.038134 0.607293 0.160966 0.047 Uiso 1 1 calc R U
C20 C 0.8051(6) 0.4647(5) 0.0440(5) 0.046(3) Uani 1 1 d . .
H20A H 0.838222 0.414104 0.053715 0.055 Uiso 1 1 calc R U
H20B H 0.813016 0.476152 -0.008648 0.055 Uiso 1 1 calc R U
C21 C 0.6948(6) 0.4551(5) 0.0601(5) 0.031(2) Uani 1 1 d . .
C22 C 0.6591(7) 0.4549(5) 0.1314(6) 0.046(3) Uani 1 1 d . .
H22 H 0.701923 0.468004 0.170503 0.055 Uiso 1 1 calc R U
C23 C 0.5614(7) 0.4357(6) 0.1457(6) 0.058(3) Uani 1 1 d . .
H23 H 0.537798 0.435812 0.194393 0.069 Uiso 1 1 calc R U
C24 C 0.6295(6) 0.4383(5) 0.0028(5) 0.037(2) Uani 1 1 d . .
H24 H 0.652851 0.439929 -0.045939 0.045 Uiso 1 1 calc R U
C25 C 0.5303(6) 0.4190(5) 0.0160(5) 0.035(2) Uani 1 1 d . .
C26 C 0.4983(7) 0.4165(5) 0.0888(6) 0.047(3) Uani 1 1 d . .
H26 H 0.432394 0.401376 0.099319 0.056 Uiso 1 1 calc R U
C27 C 0.4615(6) 0.3972(5) -0.0471(5) 0.040(3) Uani 1 1 d . .
H27A H 0.493286 0.356103 -0.077075 0.048 Uiso 1 1 calc R U
H27B H 0.399633 0.375254 -0.027044 0.048 Uiso 1 1 calc R U
C28 C 0.4073(6) 0.4625(6) -0.1670(6) 0.041(3) Uani 1 1 d . .
H28 H 0.398249 0.416578 -0.195373 0.050 Uiso 1 1 calc R U
C29 C 0.3931(6) 0.5381(6) -0.1896(5) 0.039(2) Uani 1 1 d . .
H29 H 0.373207 0.552938 -0.237236 0.047 Uiso 1 1 calc R U
C30 C 0.4389(6) 0.5429(6) -0.0768(5) 0.037(3) Uani 1 1 d . .
H30 H 0.456956 0.561512 -0.029903 0.044 Uiso 1 1 calc R U
C31 C 0.7479(6) 0.9790(5) 0.3638(5) 0.037(2) Uani 1 1 d . .
H31 H 0.711106 0.975018 0.319933 0.045 Uiso 1 1 calc R U
C32 C 0.8419(5) 0.9496(5) 0.4549(5) 0.032(2) Uani 1 1 d . .
H32 H 0.883510 0.922014 0.487638 0.039 Uiso 1 1 calc R U
C33 C 0.7549(6) 1.0453(6) 0.4054(5) 0.043(3) Uani 1 1 d . .
H33 H 0.724101 1.094199 0.395839 0.051 Uiso 1 1 calc R U
C34 C 0.8503(6) 1.0845(5) 0.5203(5) 0.041(3) Uani 1 1 d . .
H34A H 0.793038 1.112953 0.540764 0.049 Uiso 1 1 calc R U
H34B H 0.894508 1.123379 0.497121 0.049 Uiso 1 1 calc R U
C35 C 0.9060(6) 1.0428(5) 0.5824(5) 0.033(2) Uani 1 1 d . .
C36 C 1.0093(6) 1.0533(5) 0.5914(5) 0.030(2) Uani 1 1 d . .
H36 H 1.044257 1.086259 0.558742 0.036 Uiso 1 1 calc R U
C37 C 1.0609(6) 1.0151(5) 0.6487(5) 0.031(2) Uani 1 1 d . .
C38 C 1.0077(7) 0.9653(5) 0.6957(5) 0.038(3) Uani 1 1 d . .
H38 H 1.041155 0.939357 0.734172 0.046 Uiso 1 1 calc R U
C39 C 0.9060(7) 0.9536(6) 0.6863(5) 0.044(3) Uani 1 1 d . .
H39 H 0.871760 0.918538 0.717514 0.053 Uiso 1 1 calc R U
C40 C 0.8550(6) 0.9931(5) 0.6313(6) 0.043(2) Uani 1 1 d . .
H40 H 0.785714 0.986683 0.626750 0.052 Uiso 1 1 calc R U
C41 C 1.1718(5) 1.0347(5) 0.6595(5) 0.037(2) Uani 1 1 d . .
H41A H 1.196459 1.062810 0.615970 0.044 Uiso 1 1 calc R U
H41B H 1.179073 1.069960 0.702056 0.044 Uiso 1 1 calc R U
C42 C 1.3273(6) 0.9636(6) 0.7032(4) 0.036(2) Uani 1 1 d . .
H42 H 1.360862 1.007335 0.723401 0.043 Uiso 1 1 calc R U
C43 C 1.3603(6) 0.8872(6) 0.6986(4) 0.037(3) Uani 1 1 d . .
H43 H 1.422249 0.869999 0.716678 0.044 Uiso 1 1 calc R U
C44 C 1.2162(6) 0.8868(5) 0.6492(4) 0.028(2) Uani 1 1 d . .
H44 H 1.157362 0.870512 0.625516 0.034 Uiso 1 1 calc R U

loop_
_atom_site_aniso_label
_atom_site_aniso_U_11
_atom_site_aniso_U_22
_atom_site_aniso_U_33
_atom_site_aniso_U_23
_atom_site_aniso_U_13
_atom_site_aniso_U_12
Mn1 0.0148(6) 0.0348(8) 0.0158(7) -0.0014(8) 0.0002(6) -0.0015(6)
Mn2 0.0162(6) 0.0294(7) 0.0140(6) -0.0007(7) 0.0003(5) 0.0000(6)
O1 0.017(3) 0.061(4) 0.026(3) -0.006(4) 0.008(3) -0.003(3)
O2 0.022(3) 0.041(4) 0.021(3) -0.006(3) -0.009(3) 0.004(3)
O3 0.025(3) 0.055(4) 0.014(3) -0.004(3) 0.010(3) 0.001(3)
O4 0.023(3) 0.044(4) 0.018(3) 0.000(3) -0.003(2) -0.004(3)
O5 0.020(3) 0.069(5) 0.017(3) -0.006(3) -0.005(2) -0.005(3)
O6 0.016(3) 0.063(5) 0.026(3) 0.001(3) 0.004(3) 0.003(3)
O7 0.016(3) 0.041(4) 0.016(3) 0.003(3) -0.003(2) 0.003(3)
O8 0.022(3) 0.046(4) 0.011(3) 0.001(3) 0.000(2) -0.002(3)
O9 0.030(3) 0.074(5) 0.063(5) -0.025(4) 0.002(3) 0.002(3)
O10 0.031(3) 0.075(5) 0.073(5) -0.016(4) -0.005(4) -0.002(4)
N1 0.032(4) 0.040(5) 0.029(5) -0.005(4) -0.002(4) 0.001(4)
N2 0.034(4) 0.023(5) 0.040(5) -0.002(4) -0.003(4) -0.004(4)
N3 0.036(4) 0.027(5) 0.034(5) -0.001(4) -0.008(4) -0.001(4)
N4 0.037(4) 0.036(5) 0.030(5) -0.005(5) -0.001(4) 0.005(4)
N5 0.019(4) 0.028(4) 0.026(4) -0.002(3) -0.006(3) 0.000(3)
N6 0.025(4) 0.024(5) 0.038(5) -0.004(4) -0.006(4) 0.004(4)
N7 0.026(4) 0.035(5) 0.027(4) -0.005(4) -0.008(3) 0.007(4)
N8 0.024(4) 0.035(5) 0.025(4) -0.002(4) -0.004(3) 0.000(4)
C1 0.017(4) 0.023(5) 0.018(5) 0.006(4) -0.005(4) 0.000(4)
C2 0.014(4) 0.023(5) 0.009(4) -0.003(4) 0.001(3) 0.002(4)
C3 0.011(4) 0.020(5) 0.019(5) -0.001(4) 0.004(3) -0.001(3)
C4 0.022(4) 0.017(5) 0.015(4) -0.004(4) -0.003(3) -0.004(4)
C5 0.025(4) 0.017(5) 0.025(5) -0.007(5) -0.008(4) 0.000(4)
C6 0.017(4) 0.025(5) 0.018(5) -0.004(4) -0.002(3) 0.001(4)
C7 0.013(4) 0.030(6) 0.013(4) -0.002(4) -0.002(3) 0.004(4)
C8 0.020(4) 0.026(6) 0.008(4) -0.002(4) 0.000(3) 0.001(4)
C9 0.018(4) 0.021(5) 0.018(5) -0.004(4) -0.001(4) 0.000(4)
C10 0.013(4) 0.028(5) 0.015(5) 0.003(4) -0.006(4) 0.002(3)
C11 0.022(4) 0.018(5) 0.014(4) -0.001(4) 0.001(4) -0.003(3)
C12 0.012(4) 0.022(5) 0.017(5) -0.003(4) 0.005(3) -0.004(3)
C13 0.013(4) 0.023(5) 0.020(5) 0.003(4) 0.002(3) -0.006(4)
C14 0.019(4) 0.026(5) 0.011(4) -0.001(4) 0.000(3) 0.002(4)
C15 0.016(4) 0.026(5) 0.025(5) 0.005(5) -0.001(4) -0.002(4)
C16 0.024(5) 0.013(5) 0.015(5) 0.000(4) 0.001(4) -0.003(4)
C17 0.028(5) 0.033(6) 0.040(6) 0.002(5) -0.008(4) 0.005(5)
C18 0.027(5) 0.045(8) 0.056(8) 0.000(6) 0.000(5) 0.009(5)
C19 0.022(5) 0.056(7) 0.038(6) 0.000(6) -0.003(5) 0.008(5)
C20 0.051(6) 0.034(6) 0.054(7) -0.012(5) 0.005(6) -0.007(5)
C21 0.037(5) 0.017(5) 0.037(6) -0.002(5) 0.005(5) 0.001(4)
C22 0.051(6) 0.054(7) 0.032(6) -0.004(6) -0.007(6) -0.005(5)
C23 0.069(7) 0.071(9) 0.033(7) -0.011(6) 0.001(6) -0.015(6)
C24 0.047(6) 0.038(6) 0.027(6) -0.007(5) 0.013(5) -0.007(5)
C25 0.044(6) 0.021(6) 0.038(6) -0.002(5) 0.007(5) -0.001(5)
C26 0.049(6) 0.039(7) 0.053(8) -0.003(6) 0.015(6) -0.008(5)
C27 0.040(5) 0.030(6) 0.052(7) -0.004(5) -0.002(5) -0.007(5)
C28 0.037(6) 0.040(7) 0.048(7) -0.019(6) -0.014(5) 0.002(5)
C29 0.038(5) 0.048(7) 0.030(6) -0.006(6) -0.006(5) 0.002(6)
C30 0.045(6) 0.027(7) 0.038(7) -0.011(6) -0.001(5) -0.008(5)
C31 0.030(5) 0.046(7) 0.035(6) 0.003(6) -0.008(5) 0.000(5)
C32 0.030(5) 0.028(6) 0.038(6) 0.000(5) -0.003(5) 0.005(4)
C33 0.047(6) 0.032(6) 0.049(7) 0.002(6) -0.022(5) 0.009(5)
C34 0.033(5) 0.035(6) 0.055(7) -0.023(6) -0.008(5) 0.007(4)
C35 0.030(5) 0.026(6) 0.043(6) -0.009(5) -0.002(5) 0.004(5)
C36 0.036(5) 0.025(6) 0.030(6) -0.007(5) 0.007(4) -0.001(4)
C37 0.039(5) 0.026(6) 0.027(6) -0.003(5) -0.001(4) 0.004(4)
C38 0.045(6) 0.038(7) 0.032(6) 0.000(5) 0.005(5) 0.000(5)
C39 0.042(6) 0.042(7) 0.049(7) -0.008(6) 0.017(5) -0.013(6)
C40 0.029(5) 0.053(7) 0.049(7) -0.006(6) 0.004(6) 0.002(5)
C41 0.031(5) 0.034(6) 0.046(7) -0.003(5) -0.012(4) 0.000(5)
C42 0.027(5) 0.040(7) 0.041(6) -0.011(5) -0.011(4) -0.006(5)
C43 0.028(5) 0.050(7) 0.033(6) -0.001(5) -0.006(4) 0.003(5)
C44 0.031(5) 0.026(6) 0.028(6) -0.002(5) -0.010(4) -0.002(4)

loop_
_atom_type_symbol
_atom_type_description
_atom_type_scat_dispersion_real
_atom_type_scat_dispersion_imag
_atom_type_scat_source
C C 0.0033 0.0016 'International Tables Vol C Tables 4.2.6.8 and 6.1.1.4'
H H 0.0000 0.0000 'International Tables Vol C Tables 4.2.6.8 and 6.1.1.4'
N N 0.0061 0.0033 'International Tables Vol C Tables 4.2.6.8 and 6.1.1.4'
O O 0.0106 0.0060 'International Tables Vol C Tables 4.2.6.8 and 6.1.1.4'
Mn Mn 0.3368 0.7283 'International Tables Vol C Tables 4.2.6.8 and 6.1.1.4'

loop_
_geom_angle_atom_site_label_1
_geom_angle_atom_site_label_2
_geom_angle_atom_site_label_3
_geom_angle
_geom_angle_site_symmetry_1
_geom_angle_site_symmetry_3
O1 Mn1 O5 115.1(2) . 1_655
O1 Mn1 N4 94.8(2) . 4_565
O5 Mn1 N4 90.4(3) 1_655 4_565
O1 Mn1 N1 90.3(2) . .
O5 Mn1 N1 89.5(3) 1_655 .
N4 Mn1 N1 174.4(3) 4_565 .
O1 Mn1 O3 146.92(19) . 4_565
O5 Mn1 O3 97.69(18) 1_655 4_565
N4 Mn1 O3 88.7(3) 4_565 4_565
N1 Mn1 O3 85.7(2) . 4_565
O1 Mn1 O4 91.51(18) . 4_565
O5 Mn1 O4 153.16(17) 1_655 4_565
N4 Mn1 O4 90.7(2) 4_565 4_565
N1 Mn1 O4 86.9(2) . 4_565
O3 Mn1 O4 55.53(15) 4_565 4_565
O2 Mn2 O6 116.7(2) . 1_655
O2 Mn2 N8 86.9(2) . 4_466
O6 Mn2 N8 94.7(2) 1_655 4_466
O2 Mn2 N5 87.1(2) . .
O6 Mn2 N5 93.9(2) 1_655 .
N8 Mn2 N5 171.0(2) 4_466 .
O2 Mn2 O7 153.47(17) . 4_566
O6 Mn2 O7 89.47(17) 1_655 4_566
N8 Mn2 O7 95.8(2) 4_466 4_566
N5 Mn2 O7 86.7(2) . 4_566
O2 Mn2 O8 98.25(18) . 4_566
O6 Mn2 O8 145.06(18) 1_655 4_566
N8 Mn2 O8 86.3(2) 4_466 4_566
N5 Mn2 O8 88.0(2) . 4_566
O7 Mn2 O8 55.77(16) 4_566 4_566
C1 O1 Mn1 154.6(5) . .
C1 O2 Mn2 132.3(5) . .
C5 O3 Mn1 95.1(4) . 4_465
C5 O4 Mn1 87.2(4) . 4_465
C15 O5 Mn1 142.3(5) . 1_455
C15 O6 Mn2 149.6(5) . 1_455
C16 O7 Mn2 93.1(4) . 4_466
C16 O8 Mn2 91.1(4) . 4_466
H9A O9 H9B 107.1 . .
H10A O10 H10B 104.9 . .
C17 N1 C19 104.8(7) . .
C17 N1 Mn1 125.6(6) . .
C19 N1 Mn1 129.3(6) . .
C17 N2 C18 106.1(7) . .
C17 N2 C20 126.9(7) . .
C18 N2 C20 125.8(8) . .
C30 N3 C28 105.8(8) . .
C30 N3 C27 128.0(8) . .
C28 N3 C27 126.1(9) . .
C30 N4 C29 103.0(7) . .
C30 N4 Mn1 127.6(7) . 4_465
C29 N4 Mn1 129.4(7) . 4_465
C32 N5 C31 104.1(7) . .
C32 N5 Mn2 124.9(6) . .
C31 N5 Mn2 130.5(6) . .
C33 N6 C32 105.9(7) . .
C33 N6 C34 125.8(7) . .
C32 N6 C34 128.1(7) . .
C44 N7 C42 107.2(7) . .
C44 N7 C41 129.3(7) . .
C42 N7 C41 123.3(8) . .
C44 N8 C43 103.3(6) . .
C44 N8 Mn2 128.6(5) . 4_566
C43 N8 Mn2 127.9(6) . 4_566
O1 C1 O2 124.9(7) . .
O1 C1 C2 117.1(6) . .
O2 C1 C2 118.0(6) . .
C3 C2 C8 118.8(6) . .
C3 C2 C1 120.4(6) . .
C8 C2 C1 120.7(6) . .
C4 C3 C2 120.9(6) . .
C4 C3 H3 119.5 . .
C2 C3 H3 119.5 . .
C3 C4 C6 119.3(7) . .
C3 C4 C5 120.3(6) . .
C6 C4 C5 120.2(6) . .
O3 C5 O4 121.8(7) . .
O3 C5 C4 119.7(6) . .
O4 C5 C4 118.4(6) . .
C4 C6 C7 122.0(7) . .
C4 C6 H6 119.0 . .
C7 C6 H6 119.0 . .
C8 C7 C6 116.6(6) . .
C8 C7 C9 122.9(6) . .
C6 C7 C9 120.5(6) . .
C7 C8 C2 122.2(7) . .
C7 C8 H8 118.9 . .
C2 C8 H8 118.9 . .
C14 C9 C10 118.8(7) . .
C14 C9 C7 120.7(6) . .
C10 C9 C7 120.4(6) . .
C11 C10 C9 120.2(6) . .
C11 C10 H10 119.9 . .
C9 C10 H10 119.9 . .
C10 C11 C12 120.9(7) . .
C10 C11 C16 119.9(6) . .
C12 C11 C16 119.2(6) . .
C11 C12 C13 119.9(6) . .
C11 C12 H12 120.1 . .
C13 C12 H12 120.1 . .
C12 C13 C14 119.1(6) . .
C12 C13 C15 119.9(6) . .
C14 C13 C15 120.8(6) . .
C9 C14 C13 120.9(7) . .
C9 C14 H14 119.5 . .
C13 C14 H14 119.5 . .
O5 C15 O6 126.0(7) . .
O5 C15 C13 116.6(6) . .
O6 C15 C13 117.3(7) . .
O7 C16 O8 119.9(7) . .
O7 C16 C11 121.0(6) . .
O8 C16 C11 119.1(6) . .
N1 C17 N2 112.6(7) . .
N1 C17 H17 123.7 . .
N2 C17 H17 123.7 . .
C19 C18 N2 105.9(8) . .
C19 C18 H18 127.0 . .
N2 C18 H18 127.0 . .
C18 C19 N1 110.5(8) . .
C18 C19 H19 124.8 . .
N1 C19 H19 124.8 . .
N2 C20 C21 115.8(7) . .
N2 C20 H20A 108.3 . .
C21 C20 H20A 108.3 . .
N2 C20 H20B 108.3 . .
C21 C20 H20B 108.3 . .
H20A C20 H20B 107.4 . .
C22 C21 C24 118.8(8) . .
C22 C21 C20 121.3(8) . .
C24 C21 C20 119.5(8) . .
C23 C22 C21 120.5(9) . .
C23 C22 H22 119.7 . .
C21 C22 H22 119.7 . .
C26 C23 C22 120.2(10) . .
C26 C23 H23 119.9 . .
C22 C23 H23 119.9 . .
C21 C24 C25 121.6(8) . .
C21 C24 H24 119.2 . .
C25 C24 H24 119.2 . .
C26 C25 C24 117.8(9) . .
C26 C25 C27 121.5(8) . .
C24 C25 C27 120.6(8) . .
C23 C26 C25 121.0(9) . .
C23 C26 H26 119.5 . .
C25 C26 H26 119.5 . .
N3 C27 C25 112.6(7) . .
N3 C27 H27A 109.1 . .
C25 C27 H27A 109.1 . .
N3 C27 H27B 109.1 . .
C25 C27 H27B 109.1 . .
H27A C27 H27B 107.8 . .
C29 C28 N3 107.0(9) . .
C29 C28 H28 126.5 . .
N3 C28 H28 126.5 . .
C28 C29 N4 110.4(8) . .
C28 C29 H29 124.8 . .
N4 C29 H29 124.8 . .
N4 C30 N3 113.7(8) . .
N4 C30 H30 123.2 . .
N3 C30 H30 123.2 . .
C33 C31 N5 110.8(8) . .
C33 C31 H31 124.6 . .
N5 C31 H31 124.6 . .
N5 C32 N6 112.2(7) . .
N5 C32 H32 123.9 . .
N6 C32 H32 123.9 . .
C31 C33 N6 107.0(8) . .
C31 C33 H33 126.5 . .
N6 C33 H33 126.5 . .
N6 C34 C35 111.7(7) . .
N6 C34 H34A 109.3 . .
C35 C34 H34A 109.3 . .
N6 C34 H34B 109.3 . .
C35 C34 H34B 109.3 . .
H34A C34 H34B 108.0 . .
C40 C35 C36 118.9(8) . .
C40 C35 C34 120.4(8) . .
C36 C35 C34 120.7(8) . .
C35 C36 C37 120.9(8) . .
C35 C36 H36 119.6 . .
C37 C36 H36 119.6 . .
C38 C37 C36 118.5(8) . .
C38 C37 C41 123.2(8) . .
C36 C37 C41 118.2(8) . .
C39 C38 C37 121.0(9) . .
C39 C38 H38 119.5 . .
C37 C38 H38 119.5 . .
C38 C39 C40 120.3(9) . .
C38 C39 H39 119.8 . .
C40 C39 H39 119.8 . .
C39 C40 C35 120.3(8) . .
C39 C40 H40 119.8 . .
C35 C40 H40 119.8 . .
N7 C41 C37 112.1(7) . .
N7 C41 H41A 109.2 . .
C37 C41 H41A 109.2 . .
N7 C41 H41B 109.2 . .
C37 C41 H41B 109.2 . .
H41A C41 H41B 107.9 . .
C43 C42 N7 104.6(8) . .
C43 C42 H42 127.7 . .
N7 C42 H42 127.7 . .
C42 C43 N8 112.3(7) . .
C42 C43 H43 123.8 . .
N8 C43 H43 123.8 . .
N8 C44 N7 112.5(7) . .
N8 C44 H44 123.7 . .
N7 C44 H44 123.7 . .

loop_
_geom_bond_atom_site_label_1
_geom_bond_atom_site_label_2
_geom_bond_distance
_geom_bond_site_symmetry_2
Mn1 O1 2.102(5) .
Mn1 O5 2.119(5) 1_655
Mn1 N4 2.183(7) 4_565
Mn1 N1 2.218(7) .
Mn1 O3 2.284(5) 4_565
Mn1 O4 2.445(5) 4_565
Mn2 O2 2.122(5) .
Mn2 O6 2.133(5) 1_655
Mn2 N8 2.205(7) 4_466
Mn2 N5 2.227(6) .
Mn2 O7 2.311(5) 4_566
Mn2 O8 2.349(5) 4_566
O1 C1 1.253(7) .
O2 C1 1.266(8) .
O3 C5 1.254(8) .
O4 C5 1.272(7) .
O5 C15 1.249(8) .
O6 C15 1.256(8) .
O7 C16 1.254(7) .
O8 C16 1.264(8) .
O9 H9A 0.8203 .
O9 H9B 0.8208 .
O10 H10A 0.8209 .
O10 H10B 0.8205 .
N1 C17 1.309(9) .
N1 C19 1.372(9) .
N2 C17 1.330(9) .
N2 C18 1.389(9) .
N2 C20 1.453(9) .
N3 C30 1.330(10) .
N3 C28 1.361(10) .
N3 C27 1.465(10) .
N4 C30 1.324(10) .
N4 C29 1.380(10) .
N5 C32 1.313(9) .
N5 C31 1.371(9) .
N6 C33 1.350(9) .
N6 C32 1.364(9) .
N6 C34 1.468(9) .
N7 C44 1.342(9) .
N7 C42 1.372(9) .
N7 C41 1.479(9) .
N8 C44 1.327(9) .
N8 C43 1.364(9) .
C1 C2 1.496(9) .
C2 C3 1.386(9) .
C2 C8 1.402(9) .
C3 C4 1.384(8) .
C3 H3 0.9300 .
C4 C6 1.390(9) .
C4 C5 1.509(9) .
C6 C7 1.408(9) .
C6 H6 0.9300 .
C7 C8 1.398(10) .
C7 C9 1.497(9) .
C8 H8 0.9300 .
C9 C14 1.392(9) .
C9 C10 1.403(9) .
C10 C11 1.375(9) .
C10 H10 0.9300 .
C11 C12 1.390(8) .
C11 C16 1.520(9) .
C12 C13 1.393(9) .
C12 H12 0.9300 .
C13 C14 1.401(9) .
C13 C15 1.515(9) .
C14 H14 0.9300 .
C17 H17 0.9300 .
C18 C19 1.334(11) .
C18 H18 0.9300 .
C19 H19 0.9300 .
C20 C21 1.502(10) .
C20 H20A 0.9700 .
C20 H20B 0.9700 .
C21 C22 1.366(11) .
C21 C24 1.375(10) .
C22 C23 1.361(11) .
C22 H22 0.9300 .
C23 C26 1.361(12) .
C23 H23 0.9300 .
C24 C25 1.377(10) .
C24 H24 0.9300 .
C25 C26 1.376(11) .
C25 C27 1.501(11) .
C26 H26 0.9300 .
C27 H27A 0.9700 .
C27 H27B 0.9700 .
C28 C29 1.342(12) .
C28 H28 0.9300 .
C29 H29 0.9300 .
C30 H30 0.9300 .
C31 C33 1.341(10) .
C31 H31 0.9300 .
C32 H32 0.9300 .
C33 H33 0.9300 .
C34 C35 1.511(11) .
C34 H34A 0.9700 .
C34 H34B 0.9700 .
C35 C40 1.386(11) .
C35 C36 1.393(10) .
C36 C37 1.392(10) .
C36 H36 0.9300 .
C37 C38 1.380(10) .
C37 C41 1.521(10) .
C38 C39 1.375(11) .
C38 H38 0.9300 .
C39 C40 1.369(12) .
C39 H39 0.9300 .
C40 H40 0.9300 .
C41 H41A 0.9700 .
C41 H41B 0.9700 .
C42 C43 1.355(11) .
C42 H42 0.9300 .
C43 H43 0.9300 .
C44 H44 0.9300 .

loop_
_geom_hbond_atom_site_label_D
_geom_hbond_atom_site_label_H
_geom_hbond_atom_site_label_A
_geom_hbond_distance_DH
_geom_hbond_distance_HA
_geom_hbond_distance_DA
_geom_hbond_angle_DHA
_geom_hbond_site_symmetry_A
C44 H44 O9 0.93 2.29 3.201(9) 167.0 4_566
C41 H41A O10 0.97 2.48 3.372(10) 152.6 2_675
C34 H34A O4 0.97 2.62 3.422(9) 140.3 3_655
C32 H32 O7 0.93 2.61 3.122(10) 115.1 4_566
C27 H27B O8 0.97 2.57 3.458(9) 152.1 2_564
C17 H17 O10 0.93 2.55 3.297(10) 137.4 4_565
O10 H10B O4 0.82 2.12 2.883(8) 153.9 .
O10 H10A O3 0.82 2.00 2.785(7) 158.4 4_465
O9 H9B O8 0.82 1.94 2.754(7) 168.4 4_566
O9 H9A O7 0.82 1.91 2.730(7) 176.2 .

loop_
_geom_torsion_atom_site_label_1
_geom_torsion_atom_site_label_2
_geom_torsion_atom_site_label_3
_geom_torsion_atom_site_label_4
_geom_torsion
_geom_torsion_site_symmetry_1
Mn1 O1 C1 O2 -1.9(19) .
Mn1 O1 C1 C2 177.1(9) .
Mn2 O2 C1 O1 -43.5(11) .
Mn2 O2 C1 C2 137.6(6) .
O1 C1 C2 C3 -9.2(11) .
O2 C1 C2 C3 169.9(7) .
O1 C1 C2 C8 172.9(7) .
O2 C1 C2 C8 -8.1(11) .
C8 C2 C3 C4 1.9(11) .
C1 C2 C3 C4 -176.1(7) .
C2 C3 C4 C6 -0.9(11) .
C2 C3 C4 C5 174.3(7) .
Mn1 O3 C5 O4 5.9(9) 4_465
Mn1 O3 C5 C4 -172.5(6) 4_465
Mn1 O4 C5 O3 -5.5(8) 4_465
Mn1 O4 C5 C4 172.9(7) 4_465
C3 C4 C5 O3 4.0(12) .
C6 C4 C5 O3 179.2(7) .
C3 C4 C5 O4 -174.5(7) .
C6 C4 C5 O4 0.7(12) .
C3 C4 C6 C7 -0.5(11) .
C5 C4 C6 C7 -175.7(7) .
C4 C6 C7 C8 0.8(11) .
C4 C6 C7 C9 179.7(7) .
C6 C7 C8 C2 0.3(11) .
C9 C7 C8 C2 -178.6(7) .
C3 C2 C8 C7 -1.6(12) .
C1 C2 C8 C7 176.4(7) .
C8 C7 C9 C14 159.5(7) .
C6 C7 C9 C14 -19.4(12) .
C8 C7 C9 C10 -22.7(12) .
C6 C7 C9 C10 158.5(6) .
C14 C9 C10 C11 -3.8(11) .
C7 C9 C10 C11 178.3(7) .
C9 C10 C11 C12 2.6(11) .
C9 C10 C11 C16 -179.7(7) .
C10 C11 C12 C13 -0.7(11) .
C16 C11 C12 C13 -178.4(7) .
C11 C12 C13 C14 0.0(11) .
C11 C12 C13 C15 175.5(7) .
C10 C9 C14 C13 3.1(12) .
C7 C9 C14 C13 -179.0(7) .
C12 C13 C14 C9 -1.3(12) .
C15 C13 C14 C9 -176.7(7) .
Mn1 O5 C15 O6 9.9(17) 1_455
Mn1 O5 C15 C13 -173.0(6) 1_455
Mn2 O6 C15 O5 21.8(19) 1_455
Mn2 O6 C15 C13 -155.2(8) 1_455
C12 C13 C15 O5 -164.2(8) .
C14 C13 C15 O5 11.2(13) .
C12 C13 C15 O6 13.0(12) .
C14 C13 C15 O6 -171.5(8) .
Mn2 O7 C16 O8 2.5(8) 4_466
Mn2 O7 C16 C11 -176.0(6) 4_466
Mn2 O8 C16 O7 -2.4(7) 4_466
Mn2 O8 C16 C11 176.1(6) 4_466
C10 C11 C16 O7 6.1(11) .
C12 C11 C16 O7 -176.2(7) .
C10 C11 C16 O8 -172.4(7) .
C12 C11 C16 O8 5.3(11) .
C19 N1 C17 N2 0.5(10) .
Mn1 N1 C17 N2 175.1(5) .
C18 N2 C17 N1 -0.1(10) .
C20 N2 C17 N1 -168.5(7) .
C17 N2 C18 C19 -0.4(10) .
C20 N2 C18 C19 168.2(8) .
N2 C18 C19 N1 0.7(11) .
C17 N1 C19 C18 -0.8(10) .
Mn1 N1 C19 C18 -175.0(6) .
C17 N2 C20 C21 -56.2(12) .
C18 N2 C20 C21 137.5(8) .
N2 C20 C21 C22 -44.5(12) .
N2 C20 C21 C24 142.1(8) .
C24 C21 C22 C23 2.2(14) .
C20 C21 C22 C23 -171.3(8) .
C21 C22 C23 C26 0.1(15) .
C22 C21 C24 C25 -2.0(13) .
C20 C21 C24 C25 171.6(8) .
C21 C24 C25 C26 -0.4(13) .
C21 C24 C25 C27 -177.3(8) .
C22 C23 C26 C25 -2.6(16) .
C24 C25 C26 C23 2.7(14) .
C27 C25 C26 C23 179.5(9) .
C30 N3 C27 C25 -24.3(12) .
C28 N3 C27 C25 156.4(8) .
C26 C25 C27 N3 113.1(10) .
C24 C25 C27 N3 -70.2(10) .
C30 N3 C28 C29 0.6(10) .
C27 N3 C28 C29 -180.0(8) .
N3 C28 C29 N4 -0.9(11) .
C30 N4 C29 C28 0.8(10) .
Mn1 N4 C29 C28 -179.0(6) 4_465
C29 N4 C30 N3 -0.4(10) .
Mn1 N4 C30 N3 179.4(5) 4_465
C28 N3 C30 N4 -0.2(10) .
C27 N3 C30 N4 -179.6(7) .
C32 N5 C31 C33 -0.5(9) .
Mn2 N5 C31 C33 171.7(6) .
C31 N5 C32 N6 0.3(9) .
Mn2 N5 C32 N6 -172.5(5) .
C33 N6 C32 N5 0.1(9) .
C34 N6 C32 N5 -174.8(7) .
N5 C31 C33 N6 0.5(10) .
C32 N6 C33 C31 -0.4(9) .
C34 N6 C33 C31 174.6(7) .
C33 N6 C34 C35 173.2(7) .
C32 N6 C34 C35 -12.9(11) .
N6 C34 C35 C40 -68.7(10) .
N6 C34 C35 C36 111.2(9) .
C40 C35 C36 C37 -0.3(12) .
C34 C35 C36 C37 179.8(7) .
C35 C36 C37 C38 1.2(12) .
C35 C36 C37 C41 -174.8(8) .
C36 C37 C38 C39 0.0(13) .
C41 C37 C38 C39 175.7(8) .
C37 C38 C39 C40 -2.0(14) .
C38 C39 C40 C35 2.8(14) .
C36 C35 C40 C39 -1.7(13) .
C34 C35 C40 C39 178.1(8) .
C44 N7 C41 C37 26.2(12) .
C42 N7 C41 C37 -160.7(7) .
C38 C37 C41 N7 49.1(11) .
C36 C37 C41 N7 -135.1(8) .
C44 N7 C42 C43 -0.9(9) .
C41 N7 C42 C43 -175.3(7) .
N7 C42 C43 N8 1.0(10) .
C44 N8 C43 C42 -0.7(9) .
Mn2 N8 C43 C42 175.5(5) 4_566
C43 N8 C44 N7 0.1(9) .
Mn2 N8 C44 N7 -176.1(5) 4_566
C42 N7 C44 N8 0.5(9) .
C41 N7 C44 N8 174.5(7) .
